data_7038198
loop_
_publ_author_name
'Nakajima, Takayuki'
'Noda, Sayo'
'Sakamoto, Miyuki'
'Matsui, Aya'
'Nakamae, Kanako'
'Kure, Bunsho'
'Ura, Yasuyuki'
'Tanase, Tomoaki'

_publ_section_title
;
 Oxidative addition of an aromatic ortho C-H bond of tetraphosphine to
 asymmetric diiridium(i) centres.
;
_journal_issue 11
_journal_name_full 'Dalton transactions (Cambridge, England : 2003)'
_journal_page_first 4747
_journal_page_last 4761
_journal_paper_doi 10.1039/c5dt04725k
_journal_volume 45
_journal_year 2016
_chemical_formula_moiety 'C78.50 H79 Cl3 F12 Ir2 N4 P6 '
_chemical_formula_sum 'C78.5 H79 Cl3 F12 Ir2 N4 P6'
_chemical_formula_weight 1983.14
_space_group_IT_number 2
_symmetry_cell_setting triclinic
_symmetry_Int_Tables_number 2
_symmetry_space_group_name_Hall '-P 1'
_symmetry_space_group_name_H-M 'P -1'
_audit_update_record
;
2016-01-25 deposited with the CCDC.
2016-01-26 downloaded from the CCDC.
;
_cell_angle_alpha 99.843(2)
_cell_angle_beta 96.204(3)
_cell_angle_gamma 100.923(3)
_cell_formula_units_Z 2
_cell_length_a 12.196(3)
_cell_length_b 17.953(5)
_cell_length_c 19.765(5)
_cell_measurement_reflns_used 10915
_cell_measurement_temperature 153.1
_cell_measurement_theta_max 27.5
_cell_measurement_theta_min 3.1
_cell_volume 4142.3(19)
_computing_cell_refinement CrystalClear
_computing_data_collection CrystalClear
_computing_data_reduction CrystalStructure
_computing_molecular_graphics ORTEP-II
_computing_publication_material 'CrystalStructure 3.8'
_computing_structure_refinement SHELXL
_computing_structure_solution SHELXS97
_diffrn_ambient_temperature 153(2)
_diffrn_detector_area_resol_mean 7.31
_diffrn_measured_fraction_theta_full 0.967
_diffrn_measured_fraction_theta_max 0.967
_diffrn_measurement_device_type 'Rigaku Saturn'
_diffrn_measurement_method \w
_diffrn_radiation_type 'Mo K\a'
_diffrn_radiation_wavelength 0.71075
_diffrn_reflns_av_R_equivalents 0.026
_diffrn_reflns_limit_h_max 15
_diffrn_reflns_limit_h_min -14
_diffrn_reflns_limit_k_max 23
_diffrn_reflns_limit_k_min -23
_diffrn_reflns_limit_l_max 25
_diffrn_reflns_limit_l_min -25
_diffrn_reflns_number 39032
_diffrn_reflns_theta_full 27.50
_diffrn_reflns_theta_max 27.49
_exptl_absorpt_coefficient_mu 3.502
_exptl_absorpt_correction_T_max 0.756
_exptl_absorpt_correction_T_min 0.647
_exptl_absorpt_correction_type multi-scan
_exptl_absorpt_process_details 'Jacobson, R. (1998) Private communication'
_exptl_crystal_colour colorless
_exptl_crystal_density_diffrn 1.590
_exptl_crystal_density_method 'not measured'
_exptl_crystal_description prism
_exptl_crystal_F_000 1962.00
_exptl_crystal_size_max 0.25
_exptl_crystal_size_mid 0.10
_exptl_crystal_size_min 0.08
_refine_diff_density_max 2.44
_refine_diff_density_min -1.12
_refine_ls_extinction_coef none
_refine_ls_extinction_method SHELXL
_refine_ls_goodness_of_fit_ref 1.011
_refine_ls_hydrogen_treatment mixed
_refine_ls_number_parameters 997
_refine_ls_number_reflns 18411
_refine_ls_R_factor_gt 0.0366
_refine_ls_shift/su_max 0.0010
_refine_ls_structure_factor_coef Fsqd
_refine_ls_weighting_details 'w = 1/[\s^2^(Fo^2^)+(0.0615P)^2^+6.3684P] where P=(Fo^2^+2Fc^2^)/3'
_refine_ls_weighting_scheme calc
_refine_ls_wR_factor_ref 0.0998
_reflns_number_gt 16036
_reflns_number_total 18411
_reflns_threshold_expression F^2^>2.0\s(F^2^)
_cod_data_source_file c5dt04725k2.cif
_cod_data_source_block '_compound2'
_cod_depositor_comments 'Adding full bibliography for 7038197--7038203.cif.'
_cod_original_cell_volume 4142.2(19)
_cod_original_formula_sum 'C78.50 H79 Cl3 F12 Ir2 N4 P6 '
_cod_database_code 7038198

loop_
_symmetry_equiv_pos_site_id
_symmetry_equiv_pos_as_xyz
1 +X,+Y,+Z
2 -X,-Y,-Z

loop_
_atom_site_label
_atom_site_type_symbol
_atom_site_fract_x
_atom_site_fract_y
_atom_site_fract_z
_atom_site_U_iso_or_equiv
_atom_site_adp_type
_atom_site_occupancy
_atom_site_symmetry_multiplicity
_atom_site_calc_flag
_atom_site_refinement_flags
Ir(1) Ir 0.807590(11) 0.225420(7) 0.418150(7) 0.01448(5) Uani 1.00 1 d .
Ir(2) Ir 0.730290(11) 0.165700(7) 0.273860(7) 0.01542(5) Uani 1.00 1 d .
Cl(1) Cl 0.6412(6) 0.6743(2) 0.0499(2) 0.136(2) Uani 0.50 1 d P
Cl(2) Cl 0.7798(5) 0.5587(3) 0.0309(2) 0.1119(17) Uani 0.50 1 d P
Cl(3) Cl 0.3136(3) 0.7512(3) 0.13958(19) 0.1074(19) Uani 0.50 1 d P
Cl(4) Cl 0.1886(14) 0.6214(4) 0.0455(4) 0.285(8) Uani 0.50 1 d P
Cl(5) Cl 0.9637(13) 0.7272(4) -0.0155(4) 0.299(8) Uani 0.50 1 d P
Cl(6) Cl 1.0045(8) 0.8445(3) 0.0996(3) 0.193(4) Uani 0.50 1 d P
P(1) P 0.60005(8) 0.23613(5) 0.30668(5) 0.01668(18) Uani 1.00 1 d .
P(2) P 0.62406(8) 0.16791(5) 0.43121(5) 0.01733(18) Uani 1.00 1 d .
P(3) P 0.88243(8) 0.11423(5) 0.41685(5) 0.01722(18) Uani 1.00 1 d .
P(4) P 0.84267(8) 0.07522(5) 0.26019(5) 0.01822(18) Uani 1.00 1 d .
P(5) P 0.26394(10) 0.98417(8) 0.32043(7) 0.0351(2) Uani 1.00 1 d .
P(6) P 0.51188(11) 0.54212(7) 0.21427(7) 0.0362(2) Uani 1.00 1 d .
F(1) F 0.2624(3) 1.0595(2) 0.2875(2) 0.0808(13) Uani 1.00 1 d .
F(2) F 0.2654(3) 0.9106(2) 0.35521(18) 0.0610(9) Uani 1.00 1 d .
F(3) F 0.3876(2) 0.9844(3) 0.30165(19) 0.0839(14) Uani 1.00 1 d .
F(4) F 0.1416(2) 0.98639(19) 0.3405(2) 0.0544(8) Uani 1.00 1 d .
F(5) F 0.3195(2) 1.03929(19) 0.39367(16) 0.0489(7) Uani 1.00 1 d .
F(6) F 0.2090(3) 0.9312(2) 0.24833(17) 0.0673(10) Uani 1.00 1 d .
F(7) F 0.5812(3) 0.61966(19) 0.1981(2) 0.0692(10) Uani 1.00 1 d .
F(8) F 0.4450(2) 0.46448(18) 0.2325(2) 0.0590(9) Uani 1.00 1 d .
F(9) F 0.4103(3) 0.5840(2) 0.2309(2) 0.0613(9) Uani 1.00 1 d .
F(10) F 0.6140(2) 0.5012(2) 0.1990(2) 0.0625(9) Uani 1.00 1 d .
F(11) F 0.4557(3) 0.5136(2) 0.1358(2) 0.0802(12) Uani 1.00 1 d .
F(12) F 0.5667(3) 0.5699(2) 0.29361(17) 0.0572(8) Uani 1.00 1 d .
N(1) N 0.8946(2) 0.28647(17) 0.57448(17) 0.0185(6) Uani 1.00 1 d .
N(2) N 1.0277(2) 0.32748(18) 0.38905(17) 0.0221(6) Uani 1.00 1 d .
N(3) N 0.8937(2) 0.2945(2) 0.22010(18) 0.0254(7) Uani 1.00 1 d .
N(4) N 0.5773(2) 0.1015(2) 0.13142(17) 0.0255(7) Uani 1.00 1 d .
C(1) C 0.8587(3) 0.2624(2) 0.5180(2) 0.0203(7) Uani 1.00 1 d .
C(2) C 0.9479(3) 0.2854(2) 0.39643(19) 0.0176(7) Uani 1.00 1 d .
C(3) C 0.8347(3) 0.2499(2) 0.2424(2) 0.0211(7) Uani 1.00 1 d .
C(4) C 0.6396(3) 0.1236(2) 0.18270(19) 0.0190(7) Uani 1.00 1 d .
C(5) C 0.5196(3) 0.1848(2) 0.3634(2) 0.0202(7) Uani 1.00 1 d .
C(6) C 0.5949(3) 0.0631(2) 0.4257(2) 0.0208(7) Uani 1.00 1 d .
C(7) C 0.6892(3) 0.0348(2) 0.4661(2) 0.0217(7) Uani 1.00 1 d .
C(8) C 0.7878(3) 0.0251(2) 0.4255(2) 0.0222(7) Uani 1.00 1 d .
C(9) C 0.9435(3) 0.0849(2) 0.3382(2) 0.0210(7) Uani 1.00 1 d .
C(10) C 0.9594(3) 0.3121(2) 0.6426(2) 0.0244(8) Uani 1.00 1 d .
C(11) C 0.9046(4) 0.3087(2) 0.7003(2) 0.0347(10) Uani 1.00 1 d .
C(12) C 0.9727(5) 0.3320(3) 0.7654(2) 0.0515(14) Uani 1.00 1 d .
C(13) C 1.0878(5) 0.3574(3) 0.7704(2) 0.0552(15) Uani 1.00 1 d .
C(14) C 1.1394(4) 0.3614(3) 0.7113(3) 0.0449(12) Uani 1.00 1 d .
C(15) C 1.0753(3) 0.3393(2) 0.6459(2) 0.0297(9) Uani 1.00 1 d .
C(16) C 0.7788(4) 0.2811(3) 0.6936(2) 0.0451(12) Uani 1.00 1 d .
C(17) C 1.1288(4) 0.3439(2) 0.5813(2) 0.0392(11) Uani 1.00 1 d .
C(18) C 1.1162(3) 0.3844(2) 0.3780(2) 0.0229(8) Uani 1.00 1 d .
C(19) C 1.2263(3) 0.3721(2) 0.3855(2) 0.0306(9) Uani 1.00 1 d .
C(20) C 1.3095(4) 0.4289(3) 0.3720(2) 0.0412(11) Uani 1.00 1 d .
C(21) C 1.2867(4) 0.4944(2) 0.3519(2) 0.0449(13) Uani 1.00 1 d .
C(22) C 1.1778(4) 0.5061(2) 0.3458(2) 0.0367(10) Uani 1.00 1 d .
C(23) C 1.0897(3) 0.4512(2) 0.3590(2) 0.0275(8) Uani 1.00 1 d .
C(24) C 1.2508(4) 0.2992(3) 0.4063(3) 0.0428(11) Uani 1.00 1 d .
C(25) C 0.9714(4) 0.4652(2) 0.3540(2) 0.0367(10) Uani 1.00 1 d .
C(26) C 0.9750(3) 0.3466(2) 0.1961(2) 0.0299(9) Uani 1.00 1 d .
C(27) C 1.0848(4) 0.3344(2) 0.1998(2) 0.0342(10) Uani 1.00 1 d .
C(28) C 1.1646(4) 0.3877(3) 0.1784(3) 0.0476(13) Uani 1.00 1 d .
C(29) C 1.1351(5) 0.4497(3) 0.1533(3) 0.0569(15) Uani 1.00 1 d .
C(30) C 1.0258(5) 0.4601(3) 0.1494(3) 0.0572(15) Uani 1.00 1 d .
C(31) C 0.9412(4) 0.4079(3) 0.1705(2) 0.0416(11) Uani 1.00 1 d .
C(32) C 1.1147(4) 0.2651(2) 0.2253(2) 0.0363(10) Uani 1.00 1 d .
C(33) C 0.8213(4) 0.4177(3) 0.1657(3) 0.0530(14) Uani 1.00 1 d .
C(34) C 0.4980(3) 0.0877(2) 0.0721(2) 0.0281(9) Uani 1.00 1 d .
C(35) C 0.5183(4) 0.1323(3) 0.0217(2) 0.0366(10) Uani 1.00 1 d .
C(36) C 0.4339(5) 0.1204(3) -0.0346(2) 0.0524(15) Uani 1.00 1 d .
C(37) C 0.3346(5) 0.0666(4) -0.0396(2) 0.0588(18) Uani 1.00 1 d .
C(38) C 0.3176(4) 0.0228(3) 0.0107(2) 0.0466(14) Uani 1.00 1 d .
C(39) C 0.3991(3) 0.0318(2) 0.0682(2) 0.0342(10) Uani 1.00 1 d .
C(40) C 0.6280(5) 0.1895(3) 0.0276(3) 0.0547(14) Uani 1.00 1 d .
C(41) C 0.3826(4) -0.0139(3) 0.1245(2) 0.0406(11) Uani 1.00 1 d .
C(42) C 0.6572(3) 0.3293(2) 0.36190(19) 0.0179(7) Uani 1.00 1 d .
C(43) C 0.7437(3) 0.3273(2) 0.4137(2) 0.0185(7) Uani 1.00 1 d .
C(44) C 0.7840(3) 0.3965(2) 0.4637(2) 0.0225(7) Uani 1.00 1 d .
C(45) C 0.7401(3) 0.4619(2) 0.4608(2) 0.0254(8) Uani 1.00 1 d .
C(46) C 0.6555(3) 0.4620(2) 0.4079(2) 0.0272(8) Uani 1.00 1 d .
C(47) C 0.6130(3) 0.3950(2) 0.3581(2) 0.0239(8) Uani 1.00 1 d .
C(48) C 0.5026(3) 0.2488(2) 0.23582(19) 0.0196(7) Uani 1.00 1 d .
C(49) C 0.5406(3) 0.3042(2) 0.1970(2) 0.0279(8) Uani 1.00 1 d .
C(50) C 0.4749(4) 0.3099(2) 0.1368(2) 0.0343(10) Uani 1.00 1 d .
C(51) C 0.3726(4) 0.2591(2) 0.1146(2) 0.0345(10) Uani 1.00 1 d .
C(52) C 0.3341(3) 0.2037(2) 0.1527(2) 0.0323(9) Uani 1.00 1 d .
C(53) C 0.3981(3) 0.1988(2) 0.2136(2) 0.0255(8) Uani 1.00 1 d .
C(54) C 0.5716(3) 0.2046(2) 0.5108(2) 0.0209(7) Uani 1.00 1 d .
C(55) C 0.5505(3) 0.2793(2) 0.5222(2) 0.0271(8) Uani 1.00 1 d .
C(56) C 0.5055(3) 0.3069(2) 0.5807(2) 0.0332(9) Uani 1.00 1 d .
C(57) C 0.4827(3) 0.2612(2) 0.6294(2) 0.0348(10) Uani 1.00 1 d .
C(58) C 0.5047(3) 0.1874(2) 0.6194(2) 0.0342(10) Uani 1.00 1 d .
C(59) C 0.5487(3) 0.1592(2) 0.5604(2) 0.0271(8) Uani 1.00 1 d .
C(60) C 1.0017(3) 0.1258(2) 0.4854(2) 0.0212(7) Uani 1.00 1 d .
C(61) C 0.9794(3) 0.1277(2) 0.5537(2) 0.0253(8) Uani 1.00 1 d .
C(62) C 1.0671(3) 0.1444(2) 0.6087(2) 0.0278(8) Uani 1.00 1 d .
C(63) C 1.1781(3) 0.1592(2) 0.5960(2) 0.0267(8) Uani 1.00 1 d .
C(64) C 1.2012(3) 0.1549(2) 0.5285(2) 0.0268(8) Uani 1.00 1 d .
C(65) C 1.1128(3) 0.1372(2) 0.4732(2) 0.0233(8) Uani 1.00 1 d .
C(66) C 0.7672(3) -0.0271(2) 0.2418(2) 0.0226(8) Uani 1.00 1 d .
C(67) C 0.6505(3) -0.0483(2) 0.2361(2) 0.0260(8) Uani 1.00 1 d .
C(68) C 0.5966(4) -0.1262(2) 0.2216(2) 0.0326(9) Uani 1.00 1 d .
C(69) C 0.6578(4) -0.1829(2) 0.2123(2) 0.0371(11) Uani 1.00 1 d .
C(70) C 0.7735(4) -0.1624(2) 0.2179(2) 0.0376(11) Uani 1.00 1 d .
C(71) C 0.8292(4) -0.0854(2) 0.2318(2) 0.0314(9) Uani 1.00 1 d .
C(72) C 0.9294(3) 0.0768(2) 0.1906(2) 0.0224(7) Uani 1.00 1 d .
C(73) C 1.0308(3) 0.0503(2) 0.1945(2) 0.0295(9) Uani 1.00 1 d .
C(74) C 1.0900(4) 0.0473(2) 0.1384(2) 0.0358(10) Uani 1.00 1 d .
C(75) C 1.0519(3) 0.0709(2) 0.0794(2) 0.0342(10) Uani 1.00 1 d .
C(76) C 0.9536(3) 0.0992(2) 0.0754(2) 0.0329(9) Uani 1.00 1 d .
C(77) C 0.8923(3) 0.1012(2) 0.1311(2) 0.0262(8) Uani 1.00 1 d .
C(78) C 0.6445(13) 0.5769(8) 0.0322(6) 0.068(4) Uani 0.50 1 d P
C(79) C 0.328(2) 0.6629(12) 0.1050(10) 0.154(11) Uani 0.50 1 d P
C(80) C 0.8915(12) 0.8027(9) 0.0424(7) 0.097(6) Uani 0.50 1 d P
H(1) H 0.653(4) 0.097(2) 0.313(2) 0.038(13) Uiso 1.00 1 c .
H(2) H 0.4730 0.1350 0.3368 0.024 Uiso 1.00 1 c R
H(3) H 0.4691 0.2162 0.3846 0.024 Uiso 1.00 1 c R
H(4) H 0.5234 0.0474 0.4440 0.025 Uiso 1.00 1 c R
H(5) H 0.5842 0.0373 0.3763 0.025 Uiso 1.00 1 c R
H(6) H 0.7183 0.0722 0.5101 0.026 Uiso 1.00 1 c R
H(7) H 0.6567 -0.0155 0.4778 0.026 Uiso 1.00 1 c R
H(8) H 0.7563 -0.0050 0.3784 0.027 Uiso 1.00 1 c R
H(9) H 0.8334 -0.0060 0.4486 0.027 Uiso 1.00 1 c R
H(10) H 1.0120 0.1240 0.3369 0.025 Uiso 1.00 1 c R
H(11) H 0.9659 0.0349 0.3393 0.025 Uiso 1.00 1 c R
H(12) H 0.8426 0.3981 0.5001 0.027 Uiso 1.00 1 c R
H(13) H 0.7683 0.5072 0.4955 0.030 Uiso 1.00 1 c R
H(14) H 0.6269 0.5074 0.4058 0.033 Uiso 1.00 1 c R
H(15) H 0.5545 0.3940 0.3219 0.029 Uiso 1.00 1 c R
H(16) H 0.6121 0.3383 0.2119 0.034 Uiso 1.00 1 c R
H(17) H 0.5004 0.3484 0.1113 0.041 Uiso 1.00 1 c R
H(18) H 0.3281 0.2620 0.0730 0.041 Uiso 1.00 1 c R
H(19) H 0.2634 0.1688 0.1368 0.039 Uiso 1.00 1 c R
H(20) H 0.3706 0.1616 0.2399 0.031 Uiso 1.00 1 c R
H(21) H 0.5673 0.3116 0.4896 0.033 Uiso 1.00 1 c R
H(22) H 0.4902 0.3574 0.5874 0.040 Uiso 1.00 1 c R
H(23) H 0.4522 0.2803 0.6694 0.042 Uiso 1.00 1 c R
H(24) H 0.4896 0.1560 0.6529 0.041 Uiso 1.00 1 c R
H(25) H 0.5635 0.1085 0.5539 0.033 Uiso 1.00 1 c R
H(26) H 0.9034 0.1175 0.5625 0.030 Uiso 1.00 1 c R
H(27) H 1.0512 0.1456 0.6549 0.033 Uiso 1.00 1 c R
H(28) H 1.2382 0.1722 0.6336 0.032 Uiso 1.00 1 c R
H(29) H 1.2773 0.1640 0.5199 0.032 Uiso 1.00 1 c R
H(30) H 1.1291 0.1330 0.4269 0.028 Uiso 1.00 1 c R
H(31) H 0.6071 -0.0095 0.2421 0.031 Uiso 1.00 1 c R
H(32) H 0.5168 -0.1401 0.2181 0.039 Uiso 1.00 1 c R
H(33) H 0.6206 -0.2359 0.2022 0.044 Uiso 1.00 1 c R
H(34) H 0.8159 -0.2017 0.2122 0.045 Uiso 1.00 1 c R
H(35) H 0.9089 -0.0721 0.2345 0.038 Uiso 1.00 1 c R
H(36) H 1.0586 0.0346 0.2354 0.035 Uiso 1.00 1 c R
H(37) H 1.1578 0.0285 0.1409 0.043 Uiso 1.00 1 c R
H(38) H 1.0930 0.0679 0.0411 0.041 Uiso 1.00 1 c R
H(39) H 0.9284 0.1171 0.0351 0.039 Uiso 1.00 1 c R
H(40) H 0.8241 0.1195 0.1281 0.031 Uiso 1.00 1 c R
H(41) H 0.9392 0.3302 0.8065 0.062 Uiso 1.00 1 c R
H(42) H 1.1326 0.3725 0.8148 0.066 Uiso 1.00 1 c R
H(43) H 1.2188 0.3793 0.7157 0.054 Uiso 1.00 1 c R
H(44) H 1.3853 0.4224 0.3769 0.049 Uiso 1.00 1 c R
H(45) H 1.3460 0.5318 0.3421 0.054 Uiso 1.00 1 c R
H(46) H 1.1627 0.5520 0.3325 0.044 Uiso 1.00 1 c R
H(47) H 1.2406 0.3816 0.1809 0.057 Uiso 1.00 1 c R
H(48) H 1.1910 0.4855 0.1386 0.068 Uiso 1.00 1 c R
H(49) H 1.0073 0.5032 0.1323 0.069 Uiso 1.00 1 c R
H(50) H 0.4446 0.1496 -0.0700 0.063 Uiso 1.00 1 c R
H(51) H 0.2774 0.0597 -0.0781 0.071 Uiso 1.00 1 c R
H(52) H 0.2490 -0.0143 0.0060 0.056 Uiso 1.00 1 c R
H(53) H 0.7422 0.3251 0.6935 0.054 Uiso 1.00 1 c R
H(54) H 0.7605 0.2567 0.7329 0.054 Uiso 1.00 1 c R
H(55) H 0.7519 0.2433 0.6502 0.054 Uiso 1.00 1 c R
H(56) H 1.1517 0.2952 0.5653 0.047 Uiso 1.00 1 c R
H(57) H 1.1953 0.3866 0.5915 0.047 Uiso 1.00 1 c R
H(58) H 1.0744 0.3531 0.5450 0.047 Uiso 1.00 1 c R
H(59) H 1.2669 0.3074 0.4570 0.051 Uiso 1.00 1 c R
H(60) H 1.3163 0.2863 0.3861 0.051 Uiso 1.00 1 c R
H(61) H 1.1850 0.2567 0.3894 0.051 Uiso 1.00 1 c R
H(62) H 0.9319 0.4438 0.3068 0.044 Uiso 1.00 1 c R
H(63) H 0.9744 0.5210 0.3649 0.044 Uiso 1.00 1 c R
H(64) H 0.9311 0.4400 0.3871 0.044 Uiso 1.00 1 c R
H(65) H 1.1375 0.2784 0.2757 0.044 Uiso 1.00 1 c R
H(66) H 1.1771 0.2500 0.2029 0.044 Uiso 1.00 1 c R
H(67) H 1.0489 0.2220 0.2140 0.044 Uiso 1.00 1 c R
H(68) H 0.7798 0.3900 0.1203 0.064 Uiso 1.00 1 c R
H(69) H 0.8200 0.4728 0.1710 0.064 Uiso 1.00 1 c R
H(70) H 0.7858 0.3966 0.2025 0.064 Uiso 1.00 1 c R
H(71) H 0.6215 0.2400 0.0531 0.066 Uiso 1.00 1 c R
H(72) H 0.6453 0.1943 -0.0190 0.066 Uiso 1.00 1 c R
H(73) H 0.6886 0.1714 0.0525 0.066 Uiso 1.00 1 c R
H(74) H 0.4118 -0.0611 0.1136 0.049 Uiso 1.00 1 c R
H(75) H 0.3019 -0.0277 0.1279 0.049 Uiso 1.00 1 c R
H(76) H 0.4232 0.0174 0.1688 0.049 Uiso 1.00 1 c R

loop_
_atom_site_aniso_label
_atom_site_aniso_U_11
_atom_site_aniso_U_22
_atom_site_aniso_U_33
_atom_site_aniso_U_12
_atom_site_aniso_U_13
_atom_site_aniso_U_23
Ir(1) 0.01341(8) 0.01472(8) 0.01423(8) 0.00207(5) 0.00007(5) 0.00212(5)
Ir(2) 0.01434(8) 0.01671(8) 0.01420(8) 0.00318(5) -0.00028(5) 0.00188(5)
Cl(1) 0.307(8) 0.087(2) 0.056(2) 0.084(4) 0.084(3) 0.043(2)
Cl(2) 0.173(5) 0.129(4) 0.049(2) 0.057(3) 0.031(2) 0.025(2)
Cl(3) 0.101(3) 0.147(4) 0.0438(18) -0.061(2) -0.0068(18) 0.044(2)
Cl(4) 0.61(2) 0.080(4) 0.100(5) -0.026(7) -0.034(8) 0.007(3)
Cl(5) 0.66(2) 0.087(4) 0.103(4) -0.060(8) 0.135(9) -0.017(3)
Cl(6) 0.297(10) 0.114(4) 0.139(5) -0.045(5) 0.144(6) -0.031(3)
P(1) 0.0152(4) 0.0175(4) 0.0169(4) 0.0036(3) 0.0001(3) 0.0036(3)
P(2) 0.0160(4) 0.0183(4) 0.0171(4) 0.0020(3) 0.0010(3) 0.0047(3)
P(3) 0.0173(4) 0.0170(4) 0.0164(4) 0.0042(3) -0.0016(3) 0.0024(3)
P(4) 0.0182(4) 0.0200(4) 0.0155(4) 0.0061(3) -0.0004(3) 0.0006(3)
P(5) 0.0216(5) 0.0548(7) 0.0316(6) 0.0065(5) 0.0012(4) 0.0192(5)
P(6) 0.0364(6) 0.0301(5) 0.0401(6) 0.0039(5) 0.0061(5) 0.0043(5)
F(1) 0.066(2) 0.083(2) 0.086(2) -0.027(2) -0.026(2) 0.065(2)
F(2) 0.083(2) 0.0534(19) 0.055(2) 0.0357(18) -0.0039(18) 0.0182(16)
F(3) 0.0262(17) 0.167(4) 0.048(2) 0.015(2) 0.0050(15) -0.004(2)
F(4) 0.0287(15) 0.061(2) 0.084(2) 0.0155(14) 0.0161(15) 0.0308(18)
F(5) 0.0464(18) 0.0611(19) 0.0370(16) 0.0070(14) 0.0033(13) 0.0101(14)
F(6) 0.054(2) 0.096(2) 0.0374(18) -0.0060(19) -0.0102(15) 0.0061(17)
F(7) 0.084(2) 0.0426(18) 0.079(2) -0.0080(17) 0.018(2) 0.0243(17)
F(8) 0.0507(19) 0.0400(16) 0.091(2) 0.0044(14) 0.0267(18) 0.0199(16)
F(9) 0.055(2) 0.058(2) 0.077(2) 0.0316(17) 0.0061(17) 0.0105(17)
F(10) 0.0429(19) 0.0546(19) 0.089(2) 0.0097(15) 0.0296(18) -0.0015(18)
F(11) 0.086(3) 0.093(3) 0.045(2) 0.004(2) -0.009(2) -0.001(2)
F(12) 0.064(2) 0.064(2) 0.0427(18) 0.0223(17) 0.0008(15) 0.0033(15)
N(1) 0.0214(16) 0.0129(13) 0.0224(16) 0.0053(11) 0.0057(13) 0.0036(11)
N(2) 0.0195(16) 0.0209(15) 0.0243(16) 0.0033(13) 0.0018(13) 0.0019(12)
N(3) 0.0228(17) 0.0280(17) 0.0235(17) 0.0010(13) 0.0033(13) 0.0049(13)
N(4) 0.0204(17) 0.0334(18) 0.0201(16) 0.0072(14) 0.0013(13) -0.0020(13)
C(1) 0.0199(19) 0.0182(16) 0.0205(19) 0.0039(14) -0.0026(15) 0.0012(14)
C(2) 0.0158(18) 0.0168(16) 0.0196(17) 0.0047(13) 0.0007(14) 0.0013(13)
C(3) 0.0224(19) 0.0223(18) 0.0184(17) 0.0064(15) 0.0020(15) 0.0022(14)
C(4) 0.0217(19) 0.0221(17) 0.0150(17) 0.0070(14) 0.0064(14) 0.0034(13)
C(5) 0.0145(17) 0.0220(17) 0.0229(18) 0.0017(13) 0.0002(14) 0.0051(14)
C(6) 0.0184(18) 0.0184(17) 0.0236(19) -0.0007(14) -0.0016(15) 0.0065(14)
C(7) 0.0213(19) 0.0186(17) 0.0251(19) 0.0025(14) -0.0005(15) 0.0086(14)
C(8) 0.025(2) 0.0154(16) 0.0253(19) 0.0036(14) 0.0004(15) 0.0025(14)
C(9) 0.0192(19) 0.0245(18) 0.0191(18) 0.0077(14) -0.0004(14) 0.0021(14)
C(10) 0.031(2) 0.0212(18) 0.0163(18) 0.0057(16) -0.0070(15) -0.0013(14)
C(11) 0.041(2) 0.034(2) 0.026(2) 0.0064(19) -0.0016(19) 0.0030(17)
C(12) 0.066(3) 0.060(3) 0.019(2) 0.007(2) -0.005(2) -0.003(2)
C(13) 0.066(4) 0.062(3) 0.023(2) 0.008(2) -0.022(2) -0.008(2)
C(14) 0.029(2) 0.041(2) 0.053(3) 0.004(2) -0.016(2) -0.003(2)
C(15) 0.030(2) 0.0217(19) 0.034(2) 0.0053(16) -0.0019(18) -0.0003(16)
C(16) 0.045(3) 0.054(3) 0.032(2) 0.003(2) 0.010(2) 0.002(2)
C(17) 0.036(2) 0.031(2) 0.050(2) 0.0041(19) 0.009(2) 0.005(2)
C(18) 0.0186(19) 0.0230(18) 0.0238(19) -0.0032(14) 0.0061(15) 0.0022(14)
C(19) 0.019(2) 0.034(2) 0.035(2) 0.0001(16) 0.0057(17) 0.0010(18)
C(20) 0.022(2) 0.048(2) 0.048(2) -0.001(2) 0.012(2) -0.003(2)
C(21) 0.044(3) 0.035(2) 0.048(3) -0.012(2) 0.023(2) -0.003(2)
C(22) 0.046(2) 0.025(2) 0.036(2) -0.0018(19) 0.015(2) 0.0036(18)
C(23) 0.032(2) 0.0236(19) 0.025(2) 0.0010(16) 0.0076(17) 0.0016(15)
C(24) 0.027(2) 0.049(2) 0.054(3) 0.013(2) 0.001(2) 0.013(2)
C(25) 0.039(2) 0.031(2) 0.047(2) 0.0150(19) 0.012(2) 0.015(2)
C(26) 0.030(2) 0.031(2) 0.027(2) -0.0008(17) 0.0084(17) 0.0079(17)
C(27) 0.028(2) 0.040(2) 0.029(2) 0.0003(19) 0.0092(18) -0.0044(18)
C(28) 0.034(2) 0.051(3) 0.050(3) -0.008(2) 0.018(2) -0.002(2)
C(29) 0.046(3) 0.060(3) 0.062(3) -0.009(2) 0.023(2) 0.018(3)
C(30) 0.061(3) 0.049(3) 0.064(3) -0.005(2) 0.021(3) 0.030(2)
C(31) 0.041(2) 0.043(2) 0.044(2) 0.004(2) 0.014(2) 0.020(2)
C(32) 0.027(2) 0.037(2) 0.039(2) 0.0078(19) 0.0056(19) -0.0088(19)
C(33) 0.044(3) 0.048(3) 0.074(4) 0.007(2) 0.007(2) 0.037(2)
C(34) 0.025(2) 0.041(2) 0.0152(18) 0.0145(18) -0.0046(15) -0.0053(16)
C(35) 0.042(2) 0.051(2) 0.022(2) 0.023(2) 0.0036(19) 0.0052(19)
C(36) 0.068(4) 0.076(4) 0.019(2) 0.044(3) -0.004(2) 0.001(2)
C(37) 0.060(3) 0.090(4) 0.024(2) 0.048(3) -0.018(2) -0.017(2)
C(38) 0.028(2) 0.055(3) 0.043(2) 0.016(2) -0.012(2) -0.023(2)
C(39) 0.025(2) 0.044(2) 0.029(2) 0.0155(19) -0.0030(17) -0.0113(19)
C(40) 0.066(4) 0.063(3) 0.042(3) 0.018(3) 0.014(2) 0.021(2)
C(41) 0.029(2) 0.045(2) 0.041(2) 0.003(2) 0.006(2) -0.002(2)
C(42) 0.0177(18) 0.0193(16) 0.0174(17) 0.0036(13) 0.0050(14) 0.0038(13)
C(43) 0.0192(18) 0.0158(16) 0.0214(18) 0.0047(13) 0.0046(14) 0.0037(13)
C(44) 0.0211(19) 0.0227(18) 0.0202(18) 0.0013(14) -0.0001(15) 0.0001(14)
C(45) 0.029(2) 0.0197(18) 0.026(2) 0.0041(15) 0.0054(16) 0.0007(15)
C(46) 0.028(2) 0.0217(18) 0.032(2) 0.0098(16) -0.0011(17) 0.0030(16)
C(47) 0.022(2) 0.0250(19) 0.025(2) 0.0078(15) 0.0022(15) 0.0054(15)
C(48) 0.0192(18) 0.0205(17) 0.0192(17) 0.0062(14) 0.0010(14) 0.0028(13)
C(49) 0.030(2) 0.029(2) 0.024(2) 0.0048(17) 0.0012(17) 0.0060(16)
C(50) 0.046(2) 0.034(2) 0.027(2) 0.014(2) 0.0030(19) 0.0127(18)
C(51) 0.037(2) 0.045(2) 0.023(2) 0.021(2) -0.0046(18) 0.0037(18)
C(52) 0.023(2) 0.042(2) 0.027(2) 0.0085(18) -0.0059(17) -0.0028(18)
C(53) 0.0195(19) 0.0272(19) 0.029(2) 0.0047(15) 0.0015(16) 0.0037(16)
C(54) 0.0147(18) 0.0255(18) 0.0208(18) 0.0020(14) 0.0019(14) 0.0026(14)
C(55) 0.025(2) 0.027(2) 0.029(2) 0.0017(16) 0.0073(17) 0.0047(16)
C(56) 0.032(2) 0.031(2) 0.034(2) 0.0053(18) 0.0101(19) -0.0035(18)
C(57) 0.026(2) 0.048(2) 0.024(2) 0.0010(19) 0.0102(17) -0.0054(18)
C(58) 0.028(2) 0.049(2) 0.024(2) 0.0016(19) 0.0049(17) 0.0107(19)
C(59) 0.023(2) 0.033(2) 0.026(2) 0.0046(16) 0.0043(16) 0.0074(16)
C(60) 0.0222(19) 0.0179(17) 0.0220(19) 0.0062(14) -0.0052(15) 0.0027(14)
C(61) 0.025(2) 0.0236(18) 0.026(2) 0.0069(15) -0.0017(16) 0.0030(15)
C(62) 0.034(2) 0.028(2) 0.0196(19) 0.0069(17) -0.0044(16) 0.0044(15)
C(63) 0.027(2) 0.0218(18) 0.027(2) 0.0053(16) -0.0107(16) 0.0037(15)
C(64) 0.022(2) 0.0254(19) 0.033(2) 0.0052(15) -0.0015(17) 0.0068(16)
C(65) 0.022(2) 0.0236(18) 0.0234(19) 0.0058(15) -0.0008(15) 0.0048(15)
C(66) 0.030(2) 0.0191(17) 0.0161(17) 0.0040(15) -0.0006(15) -0.0006(13)
C(67) 0.032(2) 0.0256(19) 0.0161(18) 0.0017(16) -0.0021(16) 0.0011(14)
C(68) 0.036(2) 0.030(2) 0.025(2) -0.0054(18) -0.0013(18) 0.0055(17)
C(69) 0.060(3) 0.021(2) 0.024(2) -0.000(2) 0.001(2) 0.0028(16)
C(70) 0.059(3) 0.022(2) 0.032(2) 0.014(2) 0.000(2) 0.0034(17)
C(71) 0.041(2) 0.027(2) 0.025(2) 0.0102(18) -0.0007(18) 0.0019(16)
C(72) 0.0204(19) 0.0233(18) 0.0216(18) 0.0038(14) 0.0022(15) 0.0006(14)
C(73) 0.027(2) 0.032(2) 0.033(2) 0.0131(17) 0.0061(17) 0.0065(17)
C(74) 0.026(2) 0.041(2) 0.042(2) 0.0127(19) 0.0103(19) 0.001(2)
C(75) 0.028(2) 0.042(2) 0.027(2) 0.0003(19) 0.0106(18) -0.0038(18)
C(76) 0.026(2) 0.048(2) 0.020(2) 0.0040(19) 0.0010(17) 0.0004(18)
C(77) 0.021(2) 0.035(2) 0.0214(19) 0.0083(16) 0.0014(15) -0.0001(16)
C(78) 0.093(10) 0.067(8) 0.029(5) -0.014(7) 0.016(6) -0.004(5)
C(79) 0.32(3) 0.107(14) 0.090(13) 0.136(19) 0.027(17) 0.071(12)
C(80) 0.090(12) 0.126(15) 0.094(12) 0.010(11) 0.057(10) 0.062(11)

loop_
_atom_type_symbol
_atom_type_description
_atom_type_scat_dispersion_real
_atom_type_scat_dispersion_imag
_atom_type_scat_source
C C 0.003 0.002
;
International Tables for Crystallography
(1992, Vol. C, Tables 4.2.6.8 and 6.1.1.4)
;
H H 0.000 0.000
;
International Tables for Crystallography
(1992, Vol. C, Table 6.1.1.4)
;
Cl Cl 0.148 0.159
;
International Tables for Crystallography
(1992, Vol. C, Tables 4.2.6.8 and 6.1.1.4)
;
F F 0.017 0.010
;
International Tables for Crystallography
(1992, Vol. C, Tables 4.2.6.8 and 6.1.1.4)
;
Ir Ir -1.444 7.990
;
International Tables for Crystallography
(1992, Vol. C, Tables 4.2.6.8 and 6.1.1.4)
;
N N 0.006 0.003
;
International Tables for Crystallography
(1992, Vol. C, Tables 4.2.6.8 and 6.1.1.4)
;
P P 0.102 0.094
;
International Tables for Crystallography
(1992, Vol. C, Tables 4.2.6.8 and 6.1.1.4)
;

loop_
_geom_angle_atom_site_label_1
_geom_angle_atom_site_label_2
_geom_angle_atom_site_label_3
_geom_angle
_geom_angle_publ_flag
Ir(2) Ir(1) P(2) 83.80(2) yes
Ir(2) Ir(1) P(3) 85.87(2) yes
Ir(2) Ir(1) C(1) 177.75(11) yes
Ir(2) Ir(1) C(2) 90.75(10) yes
Ir(2) Ir(1) C(43) 91.69(9) yes
P(2) Ir(1) P(3) 96.33(3) yes
P(2) Ir(1) C(1) 94.86(11) yes
P(2) Ir(1) C(2) 169.15(11) yes
P(2) Ir(1) C(43) 85.87(10) yes
P(3) Ir(1) C(1) 92.49(12) yes
P(3) Ir(1) C(2) 92.62(11) yes
P(3) Ir(1) C(43) 176.51(11) yes
C(1) Ir(1) C(2) 90.87(15) yes
C(1) Ir(1) C(43) 90.02(15) yes
C(2) Ir(1) C(43) 84.91(15) yes
Ir(1) Ir(2) P(1) 76.81(2) yes
Ir(1) Ir(2) P(4) 96.61(2) yes
Ir(1) Ir(2) C(3) 94.32(10) yes
Ir(1) Ir(2) C(4) 165.39(12) yes
P(1) Ir(2) P(4) 165.15(3) yes
P(1) Ir(2) C(3) 97.41(12) yes
P(1) Ir(2) C(4) 91.13(12) yes
P(4) Ir(2) C(3) 96.34(12) yes
P(4) Ir(2) C(4) 93.11(12) yes
C(3) Ir(2) C(4) 95.41(15) yes
Ir(2) P(1) C(5) 106.72(13) yes
Ir(2) P(1) C(42) 115.41(13) yes
Ir(2) P(1) C(48) 114.81(13) yes
C(5) P(1) C(42) 102.08(17) yes
C(5) P(1) C(48) 108.50(17) yes
C(42) P(1) C(48) 108.34(17) yes
Ir(1) P(2) C(5) 110.71(12) yes
Ir(1) P(2) C(6) 116.19(13) yes
Ir(1) P(2) C(54) 117.26(11) yes
C(5) P(2) C(6) 105.35(16) yes
C(5) P(2) C(54) 101.99(18) yes
C(6) P(2) C(54) 103.77(18) yes
Ir(1) P(3) C(8) 117.86(14) yes
Ir(1) P(3) C(9) 114.21(14) yes
Ir(1) P(3) C(60) 113.69(12) yes
C(8) P(3) C(9) 103.62(17) yes
C(8) P(3) C(60) 103.53(18) yes
C(9) P(3) C(60) 102.08(18) yes
Ir(2) P(4) C(9) 111.67(13) yes
Ir(2) P(4) C(66) 115.70(14) yes
Ir(2) P(4) C(72) 117.44(14) yes
C(9) P(4) C(66) 104.74(18) yes
C(9) P(4) C(72) 104.18(18) yes
C(66) P(4) C(72) 101.61(17) yes
F(1) P(5) F(2) 178.4(2) yes
F(1) P(5) F(3) 89.5(2) yes
F(1) P(5) F(4) 89.7(2) yes
F(1) P(5) F(5) 89.13(19) yes
F(1) P(5) F(6) 90.1(2) yes
F(2) P(5) F(3) 91.2(2) yes
F(2) P(5) F(4) 89.6(2) yes
F(2) P(5) F(5) 89.47(18) yes
F(2) P(5) F(6) 91.3(2) yes
F(3) P(5) F(4) 178.3(2) yes
F(3) P(5) F(5) 88.71(18) yes
F(3) P(5) F(6) 91.5(2) yes
F(4) P(5) F(5) 89.86(18) yes
F(4) P(5) F(6) 89.89(19) yes
F(5) P(5) F(6) 179.2(2) yes
F(7) P(6) F(8) 178.3(2) yes
F(7) P(6) F(9) 90.2(2) yes
F(7) P(6) F(10) 89.6(2) yes
F(7) P(6) F(11) 91.7(2) yes
F(7) P(6) F(12) 89.18(19) yes
F(8) P(6) F(9) 90.5(2) yes
F(8) P(6) F(10) 89.7(2) yes
F(8) P(6) F(11) 89.9(2) yes
F(8) P(6) F(12) 89.3(2) yes
F(9) P(6) F(10) 179.0(2) yes
F(9) P(6) F(11) 90.6(2) yes
F(9) P(6) F(12) 89.1(2) yes
F(10) P(6) F(11) 90.4(2) yes
F(10) P(6) F(12) 90.0(2) yes
F(11) P(6) F(12) 179.1(2) yes
C(1) N(1) C(10) 168.9(4) yes
C(2) N(2) C(18) 173.2(4) yes
C(3) N(3) C(26) 174.2(4) yes
C(4) N(4) C(34) 169.9(4) yes
Ir(1) C(1) N(1) 175.4(3) yes
Ir(1) C(2) N(2) 172.2(3) yes
Ir(2) C(3) N(3) 175.3(3) yes
Ir(2) C(4) N(4) 173.2(3) yes
P(1) C(5) P(2) 106.43(18) yes
P(2) C(6) C(7) 113.5(2) yes
C(6) C(7) C(8) 113.3(3) yes
P(3) C(8) C(7) 116.5(2) yes
P(3) C(9) P(4) 111.1(2) yes
N(1) C(10) C(11) 119.1(3) yes
N(1) C(10) C(15) 116.7(3) yes
C(11) C(10) C(15) 124.2(3) yes
C(10) C(11) C(12) 116.5(4) yes
C(10) C(11) C(16) 121.8(4) yes
C(12) C(11) C(16) 121.6(4) yes
C(11) C(12) C(13) 120.7(5) yes
C(12) C(13) C(14) 121.1(4) yes
C(13) C(14) C(15) 120.2(4) yes
C(10) C(15) C(14) 117.3(4) yes
C(10) C(15) C(17) 121.5(3) yes
C(14) C(15) C(17) 121.2(4) yes
N(2) C(18) C(19) 119.3(3) yes
N(2) C(18) C(23) 118.1(3) yes
C(19) C(18) C(23) 122.7(3) yes
C(18) C(19) C(20) 116.8(4) yes
C(18) C(19) C(24) 120.8(3) yes
C(20) C(19) C(24) 122.4(4) yes
C(19) C(20) C(21) 122.3(4) yes
C(20) C(21) C(22) 120.1(4) yes
C(21) C(22) C(23) 120.6(4) yes
C(18) C(23) C(22) 117.5(4) yes
C(18) C(23) C(25) 122.2(3) yes
C(22) C(23) C(25) 120.3(4) yes
N(3) C(26) C(27) 118.1(4) yes
N(3) C(26) C(31) 118.2(4) yes
C(27) C(26) C(31) 123.7(4) yes
C(26) C(27) C(28) 117.4(5) yes
C(26) C(27) C(32) 121.1(4) yes
C(28) C(27) C(32) 121.6(4) yes
C(27) C(28) C(29) 120.8(5) yes
C(28) C(29) C(30) 120.8(5) yes
C(29) C(30) C(31) 120.9(6) yes
C(26) C(31) C(30) 116.4(5) yes
C(26) C(31) C(33) 121.9(4) yes
C(30) C(31) C(33) 121.7(5) yes
N(4) C(34) C(35) 118.8(3) yes
N(4) C(34) C(39) 117.5(4) yes
C(35) C(34) C(39) 123.6(3) yes
C(34) C(35) C(36) 117.1(4) yes
C(34) C(35) C(40) 121.1(4) yes
C(36) C(35) C(40) 121.8(5) yes
C(35) C(36) C(37) 120.8(5) yes
C(36) C(37) C(38) 120.7(5) yes
C(37) C(38) C(39) 121.3(4) yes
C(34) C(39) C(38) 116.4(4) yes
C(34) C(39) C(41) 120.8(3) yes
C(38) C(39) C(41) 122.7(4) yes
P(1) C(42) C(43) 112.8(2) yes
P(1) C(42) C(47) 123.9(2) yes
C(43) C(42) C(47) 123.0(3) yes
Ir(1) C(43) C(42) 121.8(2) yes
Ir(1) C(43) C(44) 122.3(2) yes
C(42) C(43) C(44) 115.9(3) yes
C(43) C(44) C(45) 121.6(3) yes
C(44) C(45) C(46) 120.8(3) yes
C(45) C(46) C(47) 119.3(4) yes
C(42) C(47) C(46) 119.4(3) yes
P(1) C(48) C(49) 118.1(2) yes
P(1) C(48) C(53) 122.0(3) yes
C(49) C(48) C(53) 119.4(3) yes
C(48) C(49) C(50) 120.7(3) yes
C(49) C(50) C(51) 119.4(4) yes
C(50) C(51) C(52) 120.4(4) yes
C(51) C(52) C(53) 120.5(3) yes
C(48) C(53) C(52) 119.6(4) yes
P(2) C(54) C(55) 119.8(3) yes
P(2) C(54) C(59) 121.8(3) yes
C(55) C(54) C(59) 118.4(3) yes
C(54) C(55) C(56) 120.7(4) yes
C(55) C(56) C(57) 120.4(4) yes
C(56) C(57) C(58) 119.7(4) yes
C(57) C(58) C(59) 120.1(4) yes
C(54) C(59) C(58) 120.7(4) yes
P(3) C(60) C(61) 118.2(3) yes
P(3) C(60) C(65) 122.9(3) yes
C(61) C(60) C(65) 118.8(3) yes
C(60) C(61) C(62) 120.7(4) yes
C(61) C(62) C(63) 119.8(3) yes
C(62) C(63) C(64) 120.0(3) yes
C(63) C(64) C(65) 120.1(4) yes
C(60) C(65) C(64) 120.5(3) yes
P(4) C(66) C(67) 122.1(3) yes
P(4) C(66) C(71) 119.2(3) yes
C(67) C(66) C(71) 118.8(3) yes
C(66) C(67) C(68) 120.3(4) yes
C(67) C(68) C(69) 120.6(4) yes
C(68) C(69) C(70) 119.5(4) yes
C(69) C(70) C(71) 121.1(4) yes
C(66) C(71) C(70) 119.7(4) yes
P(4) C(72) C(73) 121.5(3) yes
P(4) C(72) C(77) 119.5(3) yes
C(73) C(72) C(77) 119.0(4) yes
C(72) C(73) C(74) 119.6(4) yes
C(73) C(74) C(75) 120.9(4) yes
C(74) C(75) C(76) 120.1(4) yes
C(75) C(76) C(77) 119.4(4) yes
C(72) C(77) C(76) 120.9(4) yes
Cl(1) C(78) Cl(2) 114.0(8) yes
Cl(3) C(79) Cl(4) 102.5(16) yes
Cl(5) C(80) Cl(6) 96.9(9) yes
Ir(1) Ir(2) H(1) 77.4(14) no
P(1) Ir(2) H(1) 83.5(18) no
P(4) Ir(2) H(1) 82.1(18) no
C(3) Ir(2) H(1) 171.2(15) no
C(4) Ir(2) H(1) 93.3(15) no
P(1) C(5) H(2) 110.4 no
P(1) C(5) H(3) 110.4 no
P(2) C(5) H(2) 110.4 no
P(2) C(5) H(3) 110.4 no
H(2) C(5) H(3) 108.6 no
P(2) C(6) H(4) 108.9 no
P(2) C(6) H(5) 108.9 no
C(7) C(6) H(4) 108.9 no
C(7) C(6) H(5) 108.9 no
H(4) C(6) H(5) 107.7 no
C(6) C(7) H(6) 108.9 no
C(6) C(7) H(7) 108.9 no
C(8) C(7) H(6) 108.9 no
C(8) C(7) H(7) 108.9 no
H(6) C(7) H(7) 107.7 no
P(3) C(8) H(8) 108.2 no
P(3) C(8) H(9) 108.2 no
C(7) C(8) H(8) 108.2 no
C(7) C(8) H(9) 108.2 no
H(8) C(8) H(9) 107.3 no
P(3) C(9) H(10) 109.4 no
P(3) C(9) H(11) 109.4 no
P(4) C(9) H(10) 109.4 no
P(4) C(9) H(11) 109.4 no
H(10) C(9) H(11) 108.0 no
C(11) C(12) H(41) 119.7 no
C(13) C(12) H(41) 119.7 no
C(12) C(13) H(42) 119.5 no
C(14) C(13) H(42) 119.5 no
C(13) C(14) H(43) 119.9 no
C(15) C(14) H(43) 119.9 no
C(11) C(16) H(53) 109.5 no
C(11) C(16) H(54) 109.5 no
C(11) C(16) H(55) 109.5 no
H(53) C(16) H(54) 109.5 no
H(53) C(16) H(55) 109.5 no
H(54) C(16) H(55) 109.5 no
C(15) C(17) H(56) 109.5 no
C(15) C(17) H(57) 109.5 no
C(15) C(17) H(58) 109.5 no
H(56) C(17) H(57) 109.5 no
H(56) C(17) H(58) 109.5 no
H(57) C(17) H(58) 109.5 no
C(19) C(20) H(44) 118.9 no
C(21) C(20) H(44) 118.9 no
C(20) C(21) H(45) 120.0 no
C(22) C(21) H(45) 120.0 no
C(21) C(22) H(46) 119.7 no
C(23) C(22) H(46) 119.7 no
C(19) C(24) H(59) 109.5 no
C(19) C(24) H(60) 109.5 no
C(19) C(24) H(61) 109.5 no
H(59) C(24) H(60) 109.5 no
H(59) C(24) H(61) 109.5 no
H(60) C(24) H(61) 109.5 no
C(23) C(25) H(62) 109.5 no
C(23) C(25) H(63) 109.5 no
C(23) C(25) H(64) 109.5 no
H(62) C(25) H(63) 109.5 no
H(62) C(25) H(64) 109.5 no
H(63) C(25) H(64) 109.5 no
C(27) C(28) H(47) 119.6 no
C(29) C(28) H(47) 119.6 no
C(28) C(29) H(48) 119.6 no
C(30) C(29) H(48) 119.6 no
C(29) C(30) H(49) 119.5 no
C(31) C(30) H(49) 119.5 no
C(27) C(32) H(65) 109.5 no
C(27) C(32) H(66) 109.5 no
C(27) C(32) H(67) 109.5 no
H(65) C(32) H(66) 109.5 no
H(65) C(32) H(67) 109.5 no
H(66) C(32) H(67) 109.5 no
C(31) C(33) H(68) 109.5 no
C(31) C(33) H(69) 109.5 no
C(31) C(33) H(70) 109.5 no
H(68) C(33) H(69) 109.5 no
H(68) C(33) H(70) 109.5 no
H(69) C(33) H(70) 109.5 no
C(35) C(36) H(50) 119.6 no
C(37) C(36) H(50) 119.6 no
C(36) C(37) H(51) 119.7 no
C(38) C(37) H(51) 119.7 no
C(37) C(38) H(52) 119.3 no
C(39) C(38) H(52) 119.4 no
C(35) C(40) H(71) 109.5 no
C(35) C(40) H(72) 109.5 no
C(35) C(40) H(73) 109.5 no
H(71) C(40) H(72) 109.5 no
H(71) C(40) H(73) 109.5 no
H(72) C(40) H(73) 109.5 no
C(39) C(41) H(74) 109.5 no
C(39) C(41) H(75) 109.5 no
C(39) C(41) H(76) 109.5 no
H(74) C(41) H(75) 109.5 no
H(74) C(41) H(76) 109.5 no
H(75) C(41) H(76) 109.5 no
C(43) C(44) H(12) 119.2 no
C(45) C(44) H(12) 119.2 no
C(44) C(45) H(13) 119.6 no
C(46) C(45) H(13) 119.6 no
C(45) C(46) H(14) 120.4 no
C(47) C(46) H(14) 120.4 no
C(42) C(47) H(15) 120.3 no
C(46) C(47) H(15) 120.3 no
C(48) C(49) H(16) 119.7 no
C(50) C(49) H(16) 119.7 no
C(49) C(50) H(17) 120.3 no
C(51) C(50) H(17) 120.3 no
C(50) C(51) H(18) 119.8 no
C(52) C(51) H(18) 119.8 no
C(51) C(52) H(19) 119.7 no
C(53) C(52) H(19) 119.7 no
C(48) C(53) H(20) 120.2 no
C(52) C(53) H(20) 120.2 no
C(54) C(55) H(21) 119.7 no
C(56) C(55) H(21) 119.7 no
C(55) C(56) H(22) 119.8 no
C(57) C(56) H(22) 119.8 no
C(56) C(57) H(23) 120.1 no
C(58) C(57) H(23) 120.1 no
C(57) C(58) H(24) 119.9 no
C(59) C(58) H(24) 119.9 no
C(54) C(59) H(25) 119.6 no
C(58) C(59) H(25) 119.6 no
C(60) C(61) H(26) 119.6 no
C(62) C(61) H(26) 119.6 no
C(61) C(62) H(27) 120.1 no
C(63) C(62) H(27) 120.1 no
C(62) C(63) H(28) 120.0 no
C(64) C(63) H(28) 120.0 no
C(63) C(64) H(29) 120.0 no
C(65) C(64) H(29) 120.0 no
C(60) C(65) H(30) 119.8 no
C(64) C(65) H(30) 119.8 no
C(66) C(67) H(31) 119.9 no
C(68) C(67) H(31) 119.8 no
C(67) C(68) H(32) 119.7 no
C(69) C(68) H(32) 119.7 no
C(68) C(69) H(33) 120.3 no
C(70) C(69) H(33) 120.3 no
C(69) C(70) H(34) 119.4 no
C(71) C(70) H(34) 119.4 no
C(66) C(71) H(35) 120.1 no
C(70) C(71) H(35) 120.1 no
C(72) C(73) H(36) 120.2 no
C(74) C(73) H(36) 120.2 no
C(73) C(74) H(37) 119.5 no
C(75) C(74) H(37) 119.5 no
C(74) C(75) H(38) 119.9 no
C(76) C(75) H(38) 119.9 no
C(75) C(76) H(39) 120.3 no
C(77) C(76) H(39) 120.3 no
C(72) C(77) H(40) 119.6 no
C(76) C(77) H(40) 119.5 no

loop_
_geom_bond_atom_site_label_1
_geom_bond_atom_site_label_2
_geom_bond_distance
_geom_bond_publ_flag
Ir(1) Ir(2) 2.85685(18) yes
Ir(1) P(2) 2.3416(9) yes
Ir(1) P(3) 2.3445(10) yes
Ir(1) C(1) 1.963(3) yes
Ir(1) C(2) 1.973(3) yes
Ir(1) C(43) 2.132(3) yes
Ir(2) P(1) 2.2904(10) yes
Ir(2) P(4) 2.3160(10) yes
Ir(2) C(3) 2.014(3) yes
Ir(2) C(4) 1.956(3) yes
Cl(1) C(78) 1.734(15) yes
Cl(2) C(78) 1.744(18) yes
Cl(3) C(79) 1.67(2) yes
Cl(4) C(79) 1.90(2) yes
Cl(5) C(80) 2.02(2) yes
Cl(6) C(80) 1.649(15) yes
P(1) C(5) 1.821(4) yes
P(1) C(42) 1.801(3) yes
P(1) C(48) 1.810(3) yes
P(2) C(5) 1.852(4) yes
P(2) C(6) 1.830(3) yes
P(2) C(54) 1.827(4) yes
P(3) C(8) 1.832(3) yes
P(3) C(9) 1.835(4) yes
P(3) C(60) 1.832(3) yes
P(4) C(9) 1.826(3) yes
P(4) C(66) 1.847(3) yes
P(4) C(72) 1.825(4) yes
P(5) F(1) 1.600(4) yes
P(5) F(2) 1.592(4) yes
P(5) F(3) 1.591(3) yes
P(5) F(4) 1.592(3) yes
P(5) F(5) 1.605(3) yes
P(5) F(6) 1.573(3) yes
P(6) F(7) 1.587(3) yes
P(6) F(8) 1.594(3) yes
P(6) F(9) 1.601(4) yes
P(6) F(10) 1.593(4) yes
P(6) F(11) 1.582(3) yes
P(6) F(12) 1.592(3) yes
N(1) C(1) 1.133(4) yes
N(1) C(10) 1.439(4) yes
N(2) C(2) 1.153(4) yes
N(2) C(18) 1.401(5) yes
N(3) C(3) 1.151(5) yes
N(3) C(26) 1.408(5) yes
N(4) C(4) 1.159(4) yes
N(4) C(34) 1.391(5) yes
C(6) C(7) 1.542(5) yes
C(7) C(8) 1.536(6) yes
C(10) C(11) 1.387(6) yes
C(10) C(15) 1.396(6) yes
C(11) C(12) 1.406(6) yes
C(11) C(16) 1.504(7) yes
C(12) C(13) 1.378(9) yes
C(13) C(14) 1.391(8) yes
C(14) C(15) 1.389(6) yes
C(15) C(17) 1.502(7) yes
C(18) C(19) 1.397(6) yes
C(18) C(23) 1.400(6) yes
C(19) C(20) 1.378(6) yes
C(19) C(24) 1.509(7) yes
C(20) C(21) 1.371(8) yes
C(21) C(22) 1.379(8) yes
C(22) C(23) 1.393(6) yes
C(23) C(25) 1.507(7) yes
C(26) C(27) 1.394(7) yes
C(26) C(31) 1.399(7) yes
C(27) C(28) 1.384(7) yes
C(27) C(32) 1.510(7) yes
C(28) C(29) 1.384(9) yes
C(29) C(30) 1.377(9) yes
C(30) C(31) 1.405(8) yes
C(31) C(33) 1.500(8) yes
C(34) C(35) 1.395(6) yes
C(34) C(39) 1.402(5) yes
C(35) C(36) 1.389(7) yes
C(35) C(40) 1.504(7) yes
C(36) C(37) 1.380(8) yes
C(37) C(38) 1.378(9) yes
C(38) C(39) 1.391(6) yes
C(39) C(41) 1.499(7) yes
C(42) C(43) 1.398(5) yes
C(42) C(47) 1.397(6) yes
C(43) C(44) 1.415(4) yes
C(44) C(45) 1.387(6) yes
C(45) C(46) 1.388(6) yes
C(46) C(47) 1.390(5) yes
C(48) C(49) 1.398(6) yes
C(48) C(53) 1.391(4) yes
C(49) C(50) 1.391(6) yes
C(50) C(51) 1.376(6) yes
C(51) C(52) 1.390(7) yes
C(52) C(53) 1.387(6) yes
C(54) C(55) 1.399(6) yes
C(54) C(59) 1.397(6) yes
C(55) C(56) 1.389(6) yes
C(56) C(57) 1.385(7) yes
C(57) C(58) 1.386(7) yes
C(58) C(59) 1.393(6) yes
C(60) C(61) 1.403(5) yes
C(60) C(65) 1.385(5) yes
C(61) C(62) 1.390(5) yes
C(62) C(63) 1.387(6) yes
C(63) C(64) 1.385(6) yes
C(64) C(65) 1.399(5) yes
C(66) C(67) 1.389(6) yes
C(66) C(71) 1.402(6) yes
C(67) C(68) 1.395(5) yes
C(68) C(69) 1.372(7) yes
C(69) C(70) 1.377(7) yes
C(70) C(71) 1.387(5) yes
C(72) C(73) 1.406(6) yes
C(72) C(77) 1.385(6) yes
C(73) C(74) 1.386(7) yes
C(74) C(75) 1.373(7) yes
C(75) C(76) 1.387(7) yes
C(76) C(77) 1.395(6) yes
Ir(2) H(1) 1.75(5) no
C(5) H(2) 0.990 no
C(5) H(3) 0.990 no
C(6) H(4) 0.990 no
C(6) H(5) 0.990 no
C(7) H(6) 0.990 no
C(7) H(7) 0.990 no
C(8) H(8) 0.990 no
C(8) H(9) 0.990 no
C(9) H(10) 0.990 no
C(9) H(11) 0.990 no
C(12) H(41) 0.950 no
C(13) H(42) 0.950 no
C(14) H(43) 0.950 no
C(16) H(53) 0.980 no
C(16) H(54) 0.980 no
C(16) H(55) 0.980 no
C(17) H(56) 0.980 no
C(17) H(57) 0.980 no
C(17) H(58) 0.980 no
C(20) H(44) 0.950 no
C(21) H(45) 0.950 no
C(22) H(46) 0.950 no
C(24) H(59) 0.980 no
C(24) H(60) 0.980 no
C(24) H(61) 0.980 no
C(25) H(62) 0.980 no
C(25) H(63) 0.980 no
C(25) H(64) 0.980 no
C(28) H(47) 0.950 no
C(29) H(48) 0.950 no
C(30) H(49) 0.950 no
C(32) H(65) 0.980 no
C(32) H(66) 0.980 no
C(32) H(67) 0.980 no
C(33) H(68) 0.980 no
C(33) H(69) 0.980 no
C(33) H(70) 0.980 no
C(36) H(50) 0.950 no
C(37) H(51) 0.950 no
C(38) H(52) 0.950 no
C(40) H(71) 0.980 no
C(40) H(72) 0.980 no
C(40) H(73) 0.980 no
C(41) H(74) 0.980 no
C(41) H(75) 0.980 no
C(41) H(76) 0.980 no
C(44) H(12) 0.950 no
C(45) H(13) 0.950 no
C(46) H(14) 0.950 no
C(47) H(15) 0.950 no
C(49) H(16) 0.950 no
C(50) H(17) 0.950 no
C(51) H(18) 0.950 no
C(52) H(19) 0.950 no
C(53) H(20) 0.950 no
C(55) H(21) 0.950 no
C(56) H(22) 0.950 no
C(57) H(23) 0.950 no
C(58) H(24) 0.950 no
C(59) H(25) 0.950 no
C(61) H(26) 0.950 no
C(62) H(27) 0.950 no
C(63) H(28) 0.950 no
C(64) H(29) 0.950 no
C(65) H(30) 0.950 no
C(67) H(31) 0.950 no
C(68) H(32) 0.950 no
C(69) H(33) 0.950 no
C(70) H(34) 0.950 no
C(71) H(35) 0.950 no
C(73) H(36) 0.950 no
C(74) H(37) 0.950 no
C(75) H(38) 0.950 no
C(76) H(39) 0.950 no
C(77) H(40) 0.950 no
